data_4024386
loop_
_publ_author_name
'D. Christopher Braddock'
'David S. Millan'
'Yolanda P\'erez-Fuertes'
'Rebecca H. Pouwer'
'Richard N. Sheppard'
'Savade Solanki'
'Andrew J. P. White'

_publ_section_title
;
Bromonium Ion Induced Transannular Oxonium Ion Formation-Fragmentation in
Model Obtusallene Systems and Structural Reassignment of Obtusallenes
V-VII
;
_journal_name_full 'Journal of Organic Chemistry'
_journal_page_first 1835
_journal_page_last 1841
_journal_paper_doi 10.1021/jo8026577
_journal_volume 74
_journal_year 2009
_chemical_absolute_configuration ad
_chemical_formula_moiety 'C11 H16 Br3 Cl O2'
_chemical_formula_sum 'C11 H16 Br3 Cl O2'
_chemical_formula_weight 455.42
_chemical_name_systematic
; 
 ? 
;
_space_group_IT_number 19
_symmetry_cell_setting orthorhombic
_symmetry_space_group_name_Hall 'P 2ac 2ab'
_symmetry_space_group_name_H-M 'P 21 21 21'
_atom_sites_solution_hydrogens geom
_atom_sites_solution_primary direct
_atom_sites_solution_secondary difmap
_audit_creation_method SHELXL-97
_cell_angle_alpha 90
_cell_angle_beta 90
_cell_angle_gamma 90
_cell_formula_units_Z 4
_cell_length_a 9.43332(17)
_cell_length_b 10.84570(15)
_cell_length_c 14.1200(3)
_cell_measurement_reflns_used 7918
_cell_measurement_temperature 173(2)
_cell_measurement_theta_max 71.1628
_cell_measurement_theta_min 3.1251
_cell_volume 1444.63(4)
_computing_cell_refinement 'CrysAlis RED, Oxford Diffraction Ltd'
_computing_data_collection 'CrysAlis CCD, Oxford Diffraction Ltd'
_computing_data_reduction 'CrysAlis RED, Oxford Diffraction Ltd'
_computing_molecular_graphics 'Bruker SHELXTL'
_computing_publication_material 'Bruker SHELXTL'
_computing_structure_refinement 'SHELXL-97 (Sheldrick, 1997)'
_computing_structure_solution 'SHELXS-97 (Sheldrick, 1990)'
_diffrn_ambient_temperature 173(2)
_diffrn_detector_area_resol_mean 8.2556
_diffrn_measured_fraction_theta_full 0.992
_diffrn_measured_fraction_theta_max 0.992
_diffrn_measurement_device_type 'OD Xcalibur PX Ultra'
_diffrn_measurement_method 'phi and omega scans'
_diffrn_radiation_monochromator graphite
_diffrn_radiation_source 'Enhance Ultra (Cu) X-ray Source'
_diffrn_radiation_type CuK\a
_diffrn_radiation_wavelength 1.54184
_diffrn_reflns_av_R_equivalents 0.0501
_diffrn_reflns_av_sigmaI/netI 0.0334
_diffrn_reflns_limit_h_max 11
_diffrn_reflns_limit_h_min -11
_diffrn_reflns_limit_k_max 13
_diffrn_reflns_limit_k_min -13
_diffrn_reflns_limit_l_max 15
_diffrn_reflns_limit_l_min -17
_diffrn_reflns_number 18014
_diffrn_reflns_theta_full 71.69
_diffrn_reflns_theta_max 71.69
_diffrn_reflns_theta_min 5.14
_diffrn_standards_number 0
_exptl_absorpt_coefficient_mu 11.975
_exptl_absorpt_correction_T_max 1.00000
_exptl_absorpt_correction_T_min 0.44447
_exptl_absorpt_correction_type multi-scan
_exptl_absorpt_process_details
; 
CrysAlis RED, Oxford Diffraction Ltd., 
Version 1.171.32.5 (release 08-05-2007 CrysAlis171 .NET) 
(compiled May  8 2007,13:10:02) 
Empirical absorption correction using spherical harmonics, 
implemented in SCALE3 ABSPACK scaling algorithm. 
;
_exptl_crystal_colour Colourless
_exptl_crystal_density_diffrn 2.094
_exptl_crystal_density_method 'not measured'
_exptl_crystal_description blocks
_exptl_crystal_F_000 880
_exptl_crystal_size_max 0.10
_exptl_crystal_size_mid 0.08
_exptl_crystal_size_min 0.03
_refine_diff_density_max 1.032
_refine_diff_density_min -0.902
_refine_diff_density_rms 0.108
_refine_ls_abs_structure_details 'Flack H D (1983), Acta Cryst. A39, 876-881, 1165 Friedel pairs'
_refine_ls_abs_structure_Flack 0.44(5)
_refine_ls_extinction_method none
_refine_ls_goodness_of_fit_ref 1.078
_refine_ls_hydrogen_treatment constr
_refine_ls_matrix_type full
_refine_ls_number_parameters 164
_refine_ls_number_reflns 2782
_refine_ls_number_restraints 30
_refine_ls_restrained_S_all 1.108
_refine_ls_R_factor_all 0.0519
_refine_ls_R_factor_gt 0.0407
_refine_ls_shift/su_max 0.001
_refine_ls_shift/su_mean 0.000
_refine_ls_structure_factor_coef Fsqd
_refine_ls_weighting_details 'calc w=1/[\s^2^(Fo^2^)+(0.0627P)^2^+0.5819P] where P=(Fo^2^+2Fc^2^)/3'
_refine_ls_weighting_scheme calc
_refine_ls_wR_factor_gt 0.1035
_refine_ls_wR_factor_ref 0.1087
_reflns_number_gt 2248
_reflns_number_total 2782
_reflns_threshold_expression >2sigma(I)
_cod_data_source_file jo8026577_si_002_4.cif
_cod_data_source_block Compound_17/18
_cod_depositor_comments
;
The following automatic conversions were performed:
'_symmetry_cell_setting' value 'Orthorhombic' changed to 'orthorhombic'
according to '/home/saulius/struct/CIF-dictionaries/cif_core.dic'
dictionary named 'cif_core.dic' version 2.4.1 from 2010-06-29.

Automatic conversion script
Id: cif_fix_enum 1527 2010-12-29 10:47:43Z saulius 
;
_cod_original_sg_symbol_H-M P2(1)2(1)2(1)
_cod_database_code 4024386

loop_
_symmetry_equiv_pos_as_xyz
'x, y, z'
'-x+1/2, -y, z+1/2'
'-x, y+1/2, -z+1/2'
'x+1/2, -y+1/2, -z'

loop_
_atom_site_label
_atom_site_type_symbol
_atom_site_fract_x
_atom_site_fract_y
_atom_site_fract_z
_atom_site_U_iso_or_equiv
_atom_site_adp_type
_atom_site_occupancy
_atom_site_symmetry_multiplicity
_atom_site_calc_flag
_atom_site_refinement_flags
_atom_site_disorder_assembly
_atom_site_disorder_group
O1 O 0.0425(5) 0.7602(4) 1.1418(4) 0.0456(13) Uani 1 1 d D A .
O2 O 0.0981(7) 0.7156(4) 0.9535(4) 0.0536(14) Uani 1 1 d DU . .
C4 C 0.1281(9) 0.6651(7) 1.1856(6) 0.0448(19) Uani 1 1 d . . .
H4A H 0.0685 0.6172 1.2300 0.054 Uiso 1 1 calc R . .
H4B H 0.2049 0.7044 1.2227 0.054 Uiso 1 1 calc R . .
C5 C 0.1927(7) 0.5786(6) 1.1139(5) 0.0356(15) Uani 1 1 d . . .
H5A H 0.2590 0.5223 1.1468 0.043 Uiso 1 1 calc R . .
H5B H 0.2484 0.6274 1.0678 0.043 Uiso 1 1 calc R . .
C6 C 0.0828(7) 0.5014(6) 1.0599(5) 0.0307(14) Uani 1 1 d . . .
H6A H -0.0009 0.5556 1.0474 0.037 Uiso 1 1 calc R . .
Br1 Br 0.02058(10) 0.37046(8) 1.14572(6) 0.0532(2) Uani 1 1 d . . .
C7 C 0.1268(7) 0.4428(6) 0.9648(5) 0.0347(15) Uani 1 1 d . A .
H7A H 0.0652 0.3686 0.9563 0.042 Uiso 1 1 calc R . .
Cl Cl 0.3057(2) 0.38704(15) 0.96883(14) 0.0449(4) Uani 1 1 d . . .
C8 C 0.1023(8) 0.5230(6) 0.8790(5) 0.0371(16) Uani 1 1 d . . .
H8A H -0.0012 0.5333 0.8705 0.045 Uiso 1 1 calc R A .
H8B H 0.1387 0.4789 0.8227 0.045 Uiso 1 1 calc R . .
C9 C 0.1693(8) 0.6493(6) 0.8816(5) 0.0380(17) Uani 1 1 d D A .
H9A H 0.2697 0.6385 0.9027 0.046 Uiso 1 1 calc R . .
C10 C 0.1708(9) 0.7356(7) 0.7982(5) 0.0448(18) Uani 1 1 d D . .
H10A H 0.2593 0.7235 0.7603 0.054 Uiso 1 1 calc R A .
Br2 Br 0.00123(12) 0.71168(8) 0.71723(6) 0.0601(3) Uani 1 1 d . A .
C11 C 0.1709(9) 0.8652(7) 0.8453(6) 0.051(2) Uani 1 1 d D A .
H11A H 0.2513 0.9159 0.8227 0.062 Uiso 0.693(18) 1 calc PR A 1
H11B H 0.0810 0.9096 0.8331 0.062 Uiso 0.693(18) 1 calc PR A 1
H11C H 0.2690 0.8969 0.8505 0.062 Uiso 0.307(18) 1 d PR A 2
H11D H 0.1144 0.9234 0.8067 0.062 Uiso 0.307(18) 1 d PR A 2
C12 C 0.1864(12) 0.8336(8) 0.9478(7) 0.039(3) Uani 0.693(18) 1 d PDU A 1
H12A H 0.2877 0.8182 0.9650 0.047 Uiso 0.693(18) 1 calc PR A 1
C12' C 0.109(2) 0.8477(12) 0.9388(9) 0.040(6) Uiso 0.307(18) 1 d PDU A 2
H12B H 0.0104 0.8813 0.9367 0.048 Uiso 0.307(18) 1 calc PR A 2
C13 C 0.1139(14) 0.9097(8) 1.0200(8) 0.050(3) Uani 0.693(18) 1 d PDU A 1
H13A H 0.0124 0.9187 1.0009 0.060 Uiso 0.693(18) 1 calc PR A 1
C13' C 0.175(3) 0.8920(15) 1.0269(10) 0.045(7) Uiso 0.307(18) 1 d PDU A 2
H13B H 0.2722 0.8556 1.0275 0.055 Uiso 0.307(18) 1 calc PR A 2
Br3 Br 0.20347(10) 1.07357(7) 1.01466(7) 0.0586(3) Uani 1 1 d D . .
C14 C 0.1181(10) 0.8712(7) 1.1224(6) 0.056(2) Uani 1 1 d D . .
H14A H 0.2182 0.8601 1.1417 0.067 Uiso 0.693(18) 1 calc PR A 1
H14B H 0.0777 0.9383 1.1616 0.067 Uiso 0.693(18) 1 calc PR A 1
H14C H 0.2019 0.8714 1.1647 0.067 Uiso 0.307(18) 1 d PR A 2
H14D H 0.0572 0.9410 1.1421 0.067 Uiso 0.307(18) 1 d PR A 2

loop_
_atom_site_aniso_label
_atom_site_aniso_U_11
_atom_site_aniso_U_22
_atom_site_aniso_U_33
_atom_site_aniso_U_23
_atom_site_aniso_U_13
_atom_site_aniso_U_12
O1 0.059(3) 0.032(2) 0.045(3) -0.003(2) 0.003(2) 0.001(2)
O2 0.089(4) 0.027(2) 0.045(3) -0.003(2) 0.009(3) -0.011(2)
C4 0.054(5) 0.039(4) 0.041(4) 0.003(3) -0.007(3) -0.008(3)
C5 0.032(4) 0.035(3) 0.040(4) -0.005(3) -0.003(3) -0.005(3)
C6 0.036(4) 0.024(3) 0.032(3) 0.010(3) 0.001(3) -0.004(3)
Br1 0.0601(5) 0.0461(4) 0.0535(5) 0.0143(4) -0.0002(4) -0.0048(4)
C7 0.030(4) 0.026(3) 0.047(4) -0.004(3) -0.001(3) -0.002(3)
Cl 0.0426(9) 0.0323(8) 0.0599(12) 0.0016(8) 0.0061(8) 0.0105(7)
C8 0.050(5) 0.025(3) 0.036(4) -0.007(3) 0.004(3) -0.002(3)
C9 0.039(4) 0.026(3) 0.049(4) 0.002(3) -0.004(3) 0.000(3)
C10 0.048(5) 0.042(4) 0.045(4) 0.005(3) 0.008(3) 0.004(3)
Br2 0.0769(6) 0.0534(5) 0.0500(4) 0.0150(4) -0.0105(5) 0.0052(5)
C11 0.064(5) 0.035(4) 0.054(5) 0.013(4) 0.008(4) 0.002(4)
C12 0.030(6) 0.032(5) 0.054(6) 0.003(4) -0.003(5) -0.001(4)
C13 0.045(7) 0.024(5) 0.081(8) -0.004(5) 0.008(6) -0.004(5)
Br3 0.0574(5) 0.0297(4) 0.0887(7) -0.0084(4) 0.0158(5) -0.0099(4)
C14 0.079(6) 0.036(4) 0.054(5) -0.009(4) 0.005(4) -0.005(4)

loop_
_atom_type_symbol
_atom_type_description
_atom_type_scat_dispersion_real
_atom_type_scat_dispersion_imag
_atom_type_scat_source
C C 0.0181 0.0091 'International Tables Vol C Tables 4.2.6.8 and 6.1.1.4'
H H 0.0000 0.0000 'International Tables Vol C Tables 4.2.6.8 and 6.1.1.4'
O O 0.0492 0.0322 'International Tables Vol C Tables 4.2.6.8 and 6.1.1.4'
Cl Cl 0.3639 0.7018 'International Tables Vol C Tables 4.2.6.8 and 6.1.1.4'
Br Br -0.6763 1.2805 'International Tables Vol C Tables 4.2.6.8 and 6.1.1.4'

loop_
_geom_angle_atom_site_label_1
_geom_angle_atom_site_label_2
_geom_angle_atom_site_label_3
_geom_angle
_geom_angle_site_symmetry_1
_geom_angle_site_symmetry_3
_geom_angle_publ_flag
C14 O1 C4 113.8(6) . . ?
C9 O2 C12' 111.5(8) . . ?
C9 O2 C12 97.4(6) . . ?
O1 C4 C5 112.4(6) . . ?
C4 C5 C6 113.6(6) . . ?
C5 C6 C7 118.4(6) . . ?
C5 C6 Br1 106.9(4) . . ?
C7 C6 Br1 108.7(4) . . ?
C8 C7 C6 114.9(5) . . ?
C8 C7 Cl 111.3(5) . . ?
C6 C7 Cl 111.4(5) . . ?
C7 C8 C9 116.1(6) . . ?
O2 C9 C10 104.5(5) . . ?
O2 C9 C8 106.3(6) . . ?
C10 C9 C8 123.3(6) . . ?
C9 C10 C11 103.2(6) . . ?
C9 C10 Br2 111.3(5) . . ?
C11 C10 Br2 111.4(5) . . ?
C12' C11 C10 105.6(7) . . ?
C12 C11 C10 101.9(6) . . ?
C13 C12 C11 119.6(9) . . ?
C13 C12 O2 100.3(7) . . ?
C11 C12 O2 100.9(7) . . ?
O2 C12' C11 106.7(9) . . ?
O2 C12' C13' 103.4(12) . . ?
C11 C12' C13' 123.7(15) . . ?
C12 C13 C14 119.7(9) . . ?
C12 C13 Br3 106.2(7) . . ?
C14 C13 Br3 106.0(7) . . ?
C14 C13' C12' 124.9(14) . . ?
C14 C13' Br3 106.3(9) . . ?
C12' C13' Br3 107.9(11) . . ?
O1 C14 C13' 119.2(8) . . ?
O1 C14 C13 113.9(7) . . ?

loop_
_geom_bond_atom_site_label_1
_geom_bond_atom_site_label_2
_geom_bond_distance
_geom_bond_site_symmetry_2
_geom_bond_publ_flag
O1 C14 1.426(9) . ?
O1 C4 1.448(9) . ?
O2 C9 1.413(9) . ?
O2 C12' 1.451(14) . ?
O2 C12 1.530(10) . ?
C4 C5 1.509(10) . ?
C5 C6 1.535(9) . ?
C6 C7 1.543(9) . ?
C6 Br1 1.957(6) . ?
C7 C8 1.508(10) . ?
C7 Cl 1.794(7) . ?
C8 C9 1.509(9) . ?
C9 C10 1.504(10) . ?
C10 C11 1.555(11) . ?
C10 Br2 1.984(8) . ?
C11 C12' 1.456(16) . ?
C11 C12 1.494(12) . ?
C12 C13 1.479(14) . ?
C12' C13' 1.471(18) . ?
C13 C14 1.506(14) . ?
C13 Br3 1.970(9) . ?
C13' C14 1.469(16) . ?
C13' Br3 1.995(15) . ?
